data_7122619
loop_
_publ_author_name
'Wu, Yue'
'Zhang, Xu'
'Zhang, Yun-Qin'
'Yang, Ming'
'Chen, Zhong-Ning'

_publ_section_title
;
 Achievement of ligand-field induced thermochromic luminescence via
 two-step single-crystal to single-crystal transformations.
;
_journal_issue 99
_journal_name_full 'Chemical communications (Cambridge, England)'
_journal_page_first 13961
_journal_page_last 13964
_journal_paper_doi 10.1039/c8cc08665f
_journal_volume 54
_journal_year 2018
_chemical_formula_sum 'C29 H23 Br2 Mn N O2 P2'
_chemical_formula_weight 694.18
_space_group_crystal_system triclinic
_space_group_IT_number 2
_space_group_name_Hall '-P 1'
_space_group_name_H-M_alt 'P -1'
_symmetry_space_group_name_Hall '-P 1'
_symmetry_space_group_name_H-M 'P -1'
_atom_sites_solution_hydrogens geom
_audit_creation_method SHELXL-2016/6
_audit_update_record
;
2018-10-11 deposited with the CCDC.
2018-11-20 downloaded from the CCDC.
;
_cell_angle_alpha 84.230(8)
_cell_angle_beta 67.331(7)
_cell_angle_gamma 81.688(8)
_cell_formula_units_Z 2
_cell_length_a 10.449(3)
_cell_length_b 12.532(3)
_cell_length_c 12.846(3)
_cell_measurement_reflns_used 6973
_cell_measurement_temperature 480(2)
_cell_measurement_theta_max 25.46
_cell_measurement_theta_min 2.32
_cell_volume 1534.0(7)
_computing_structure_refinement 'SHELXL-2016/6 (Sheldrick, 2016)'
_diffrn_ambient_temperature 480(2)
_diffrn_measured_fraction_theta_full 0.970
_diffrn_measured_fraction_theta_max 0.970
_diffrn_measurement_device_type 'Bruker APEX-II CCD'
_diffrn_measurement_method '\f and \w scans'
_diffrn_radiation_type MoK\a
_diffrn_radiation_wavelength 0.71073
_diffrn_reflns_av_R_equivalents 0.0865
_diffrn_reflns_av_unetI/netI 0.0667
_diffrn_reflns_Laue_measured_fraction_full 0.970
_diffrn_reflns_Laue_measured_fraction_max 0.970
_diffrn_reflns_limit_h_max 12
_diffrn_reflns_limit_h_min -12
_diffrn_reflns_limit_k_max 14
_diffrn_reflns_limit_k_min -14
_diffrn_reflns_limit_l_max 15
_diffrn_reflns_limit_l_min -15
_diffrn_reflns_number 25237
_diffrn_reflns_point_group_measured_fraction_full 0.970
_diffrn_reflns_point_group_measured_fraction_max 0.970
_diffrn_reflns_theta_full 25.000
_diffrn_reflns_theta_max 24.999
_diffrn_reflns_theta_min 3.200
_exptl_absorpt_coefficient_mu 3.165
_exptl_absorpt_correction_T_max 0.729
_exptl_absorpt_correction_T_min 0.473
_exptl_absorpt_correction_type multi-scan
_exptl_crystal_colour colourless
_exptl_crystal_density_diffrn 1.503
_exptl_crystal_description block
_exptl_crystal_F_000 690
_exptl_crystal_size_max 0.400
_exptl_crystal_size_mid 0.200
_exptl_crystal_size_min 0.100
_refine_diff_density_max 0.549
_refine_diff_density_min -0.539
_refine_diff_density_rms 0.065
_refine_ls_extinction_method none
_refine_ls_goodness_of_fit_ref 0.904
_refine_ls_hydrogen_treatment constr
_refine_ls_matrix_type full
_refine_ls_number_parameters 334
_refine_ls_number_reflns 5237
_refine_ls_number_restraints 0
_refine_ls_restrained_S_all 0.904
_refine_ls_R_factor_all 0.1102
_refine_ls_R_factor_gt 0.0523
_refine_ls_shift/su_max 0.006
_refine_ls_shift/su_mean 0.001
_refine_ls_structure_factor_coef Fsqd
_refine_ls_weighting_details 'w=1/[\s^2^(Fo^2^)+(0.1253P)^2^] where P=(Fo^2^+2Fc^2^)/3'
_refine_ls_weighting_scheme calc
_refine_ls_wR_factor_gt 0.1481
_refine_ls_wR_factor_ref 0.1927
_reflns_Friedel_coverage 0.000
_reflns_number_gt 2731
_reflns_number_total 5237
_reflns_threshold_expression 'I > 2\s(I)'
_cod_data_source_file c8cc08665f2.cif
_cod_data_source_block 480_K
_cod_depositor_comments
;
The following automatic conversions were performed:

'_exptl_absorpt_correction_type' value 'Multi-scan' changed to
'multi-scan' according to
/home/data/users/saulius/crontab/automatic-downloads/rss-feeds/RSC/lib/dictionaries/cif_core.dic
dictionary named 'cif_core.dic' version 2.4.2 from 2011-04-26.

Automatic conversion script
Id: cif_fix_values 4973 2017-02-22 13:04:09Z antanas 

 Adding full bibliography for 7122609--7122621.cif.
;
_cod_original_cell_volume 1534.0(6)
_cod_database_code 7122619
_shelx_shelxl_version_number 2016/6
_shelx_space_group_comment
;
The symmetry employed for this shelxl refinement is uniquely defined
by the following loop, which should always be used as a source of
symmetry information in preference to the above space-group names.
They are only intended as comments.
;
_shelx_estimated_absorpt_t_min 0.364
_shelx_estimated_absorpt_t_max 0.743

loop_
_space_group_symop_operation_xyz
'x, y, z'
'-x, -y, -z'

loop_
_atom_site_label
_atom_site_type_symbol
_atom_site_fract_x
_atom_site_fract_y
_atom_site_fract_z
_atom_site_U_iso_or_equiv
_atom_site_adp_type
_atom_site_occupancy
_atom_site_site_symmetry_order
_atom_site_calc_flag
_atom_site_refinement_flags_posn
_atom_site_refinement_flags_adp
Br1 Br 1.15022(9) -0.02062(6) 0.21136(6) 0.1143(3) Uani 1 1 d . .
Br2 Br 1.14049(13) 0.15420(7) -0.07840(7) 0.1543(5) Uani 1 1 d . .
Mn1 Mn 1.06349(9) 0.14407(7) 0.12719(7) 0.0791(3) Uani 1 1 d . .
P2 P 0.22688(16) 0.30967(11) 0.22080(13) 0.0772(4) Uani 1 1 d . .
P1 P 0.71331(17) 0.23275(15) 0.26830(16) 0.0924(5) Uani 1 1 d . .
O1 O 0.8601(5) 0.1847(5) 0.2066(5) 0.137(2) Uani 1 1 d . .
N1 N 0.4789(4) 0.2554(3) 0.2272(4) 0.0704(11) Uani 1 1 d . .
O2 O 0.1380(5) 0.2685(4) 0.1689(4) 0.1104(15) Uani 1 1 d . .
C1 C 0.6080(6) 0.2017(4) 0.1958(5) 0.0715(14) Uani 1 1 d . .
C4 C 0.4424(7) 0.1678(5) 0.0857(5) 0.0913(18) Uani 1 1 d . .
H4A H 0.384997 0.159602 0.047610 0.110 Uiso 1 1 calc R U
C5 C 0.3994(6) 0.2375(4) 0.1728(4) 0.0689(13) Uani 1 1 d . .
C2 C 0.6563(7) 0.1285(5) 0.1127(6) 0.098(2) Uani 1 1 d . .
H2B H 0.745169 0.091059 0.094118 0.117 Uiso 1 1 calc R U
C24 C 0.2410(8) 0.4496(5) 0.1827(6) 0.0950(19) Uani 1 1 d . .
C6 C 0.6424(9) 0.1833(6) 0.4119(7) 0.105(2) Uani 1 1 d . .
C3 C 0.5735(8) 0.1109(6) 0.0574(7) 0.110(2) Uani 1 1 d . .
H3A H 0.605061 0.061193 0.001294 0.132 Uiso 1 1 calc R U
C18 C 0.6992(7) 0.3765(6) 0.2652(7) 0.0998(19) Uani 1 1 d . .
C11 C 0.5046(10) 0.1739(7) 0.4734(7) 0.131(3) Uani 1 1 d . .
H11A H 0.439745 0.193605 0.439610 0.157 Uiso 1 1 calc R U
C12 C 0.1616(7) 0.2901(6) 0.3702(6) 0.100(2) Uani 1 1 d . .
C9 C 0.549(2) 0.1088(10) 0.6338(11) 0.193(6) Uani 1 1 d . .
H9A H 0.518576 0.083845 0.709065 0.232 Uiso 1 1 calc R U
C29 C 0.1341(11) 0.5097(7) 0.1590(7) 0.139(3) Uani 1 1 d . .
H29A H 0.061040 0.476184 0.157539 0.167 Uiso 1 1 calc R U
C10 C 0.4605(13) 0.1361(9) 0.5829(8) 0.159(4) Uani 1 1 d . .
H10A H 0.366273 0.129420 0.622558 0.191 Uiso 1 1 calc R U
C25 C 0.3475(12) 0.4997(7) 0.1797(13) 0.202(6) Uani 1 1 d . .
H25A H 0.421986 0.460493 0.194246 0.243 Uiso 1 1 calc R U
C19 C 0.7626(13) 0.4324(9) 0.1683(9) 0.170(4) Uani 1 1 d . .
H19A H 0.812924 0.395473 0.102773 0.205 Uiso 1 1 calc R U
C15 C 0.0670(17) 0.2453(15) 0.5971(10) 0.219(7) Uani 1 1 d . .
H15A H 0.019379 0.232350 0.674093 0.263 Uiso 1 1 calc R U
C22 C 0.604(3) 0.5483(13) 0.3407(14) 0.378(18) Uani 1 1 d . .
H22A H 0.540577 0.587325 0.400966 0.454 Uiso 1 1 calc R U
C26 C 0.3462(18) 0.6103(9) 0.1548(19) 0.292(12) Uani 1 1 d . .
H26A H 0.418612 0.645586 0.154933 0.350 Uiso 1 1 calc R U
C16 C 0.0996(14) 0.1672(11) 0.5320(10) 0.182(5) Uani 1 1 d . .
H16A H 0.090466 0.096612 0.561534 0.219 Uiso 1 1 calc R U
C17 C 0.1485(11) 0.1894(8) 0.4169(7) 0.153(4) Uani 1 1 d . .
H17A H 0.173547 0.132141 0.369441 0.183 Uiso 1 1 calc R U
C8 C 0.684(2) 0.1175(17) 0.5752(15) 0.261(10) Uani 1 1 d . .
H8A H 0.748040 0.096720 0.609821 0.313 Uiso 1 1 calc R U
C7 C 0.7302(13) 0.1558(14) 0.4671(12) 0.241(8) Uani 1 1 d . .
H7A H 0.824510 0.163545 0.429452 0.290 Uiso 1 1 calc R U
C14 C 0.100(3) 0.3487(14) 0.5577(13) 0.320(14) Uani 1 1 d . .
H14A H 0.094196 0.399984 0.607230 0.384 Uiso 1 1 calc R U
C13 C 0.1421(18) 0.3746(9) 0.4403(9) 0.224(7) Uani 1 1 d . .
H13A H 0.156209 0.444763 0.410939 0.269 Uiso 1 1 calc R U
C23 C 0.617(2) 0.4376(10) 0.3469(12) 0.286(11) Uani 1 1 d . .
H23A H 0.562253 0.403597 0.414031 0.344 Uiso 1 1 calc R U
C20 C 0.7543(16) 0.5430(11) 0.1640(13) 0.182(5) Uani 1 1 d . .
H20A H 0.802999 0.579282 0.096538 0.218 Uiso 1 1 calc R U
C21 C 0.681(2) 0.5972(10) 0.2510(16) 0.221(7) Uani 1 1 d . .
H21A H 0.683725 0.671216 0.248971 0.265 Uiso 1 1 calc R U
C28 C 0.1345(18) 0.6204(10) 0.1372(9) 0.184(6) Uani 1 1 d . .
H28A H 0.059113 0.662603 0.126761 0.221 Uiso 1 1 calc R U
C27 C 0.244(2) 0.6642(10) 0.1315(12) 0.208(8) Uani 1 1 d . .
H27A H 0.249141 0.737047 0.109785 0.249 Uiso 1 1 calc R U

loop_
_atom_site_aniso_label
_atom_site_aniso_U_11
_atom_site_aniso_U_22
_atom_site_aniso_U_33
_atom_site_aniso_U_23
_atom_site_aniso_U_13
_atom_site_aniso_U_12
Br1 0.1344(7) 0.0957(5) 0.0999(5) 0.0219(4) -0.0424(5) 0.0036(4)
Br2 0.2281(12) 0.1239(7) 0.0936(6) 0.0147(5) -0.0612(6) 0.0214(7)
Mn1 0.0604(6) 0.0878(6) 0.0863(6) 0.0003(4) -0.0302(5) 0.0047(4)
P2 0.0659(9) 0.0741(9) 0.0903(10) -0.0010(7) -0.0311(8) -0.0011(7)
P1 0.0587(10) 0.1059(12) 0.1083(12) -0.0190(10) -0.0277(9) 0.0034(8)
O1 0.053(3) 0.175(5) 0.175(5) -0.057(4) -0.031(3) 0.013(3)
N1 0.057(3) 0.070(3) 0.074(3) -0.010(2) -0.018(2) 0.007(2)
O2 0.096(3) 0.104(3) 0.156(4) -0.017(3) -0.077(3) -0.002(2)
C1 0.058(3) 0.065(3) 0.080(3) -0.005(3) -0.016(3) 0.001(3)
C4 0.075(4) 0.106(5) 0.091(4) -0.032(4) -0.021(3) -0.016(4)
C5 0.065(3) 0.068(3) 0.070(3) -0.003(3) -0.022(3) -0.008(2)
C2 0.063(4) 0.080(4) 0.132(6) -0.024(4) -0.017(4) 0.002(3)
C24 0.096(5) 0.074(4) 0.102(5) -0.005(3) -0.029(4) 0.007(4)
C6 0.102(6) 0.105(5) 0.124(6) -0.014(4) -0.066(5) 0.011(4)
C3 0.082(5) 0.109(5) 0.126(6) -0.053(4) -0.014(5) -0.008(4)
C18 0.082(4) 0.111(5) 0.103(5) -0.025(5) -0.024(4) -0.018(4)
C11 0.128(8) 0.152(7) 0.116(6) 0.036(5) -0.055(6) -0.032(6)
C12 0.078(4) 0.101(5) 0.094(4) 0.000(4) -0.014(4) 0.009(3)
C9 0.278(19) 0.160(9) 0.134(9) 0.029(7) -0.090(12) 0.007(11)
C29 0.174(9) 0.113(6) 0.132(7) 0.003(5) -0.078(6) 0.031(6)
C10 0.205(11) 0.158(8) 0.121(7) 0.044(6) -0.070(8) -0.052(8)
C25 0.156(9) 0.080(5) 0.39(2) 0.032(8) -0.128(11) -0.024(6)
C19 0.228(13) 0.128(8) 0.130(8) 0.009(6) -0.042(8) -0.021(8)
C15 0.267(17) 0.201(13) 0.092(7) -0.014(9) 0.021(8) 0.032(12)
C22 0.59(4) 0.136(11) 0.195(14) -0.071(10) 0.12(2) -0.117(17)
C26 0.218(15) 0.081(7) 0.54(4) 0.049(12) -0.116(18) -0.021(8)
C16 0.209(12) 0.180(11) 0.114(8) 0.025(8) -0.010(8) -0.056(9)
C17 0.202(10) 0.135(7) 0.090(6) 0.018(5) -0.021(6) -0.041(7)
C8 0.210(15) 0.43(3) 0.166(14) 0.025(15) -0.131(13) 0.043(17)
C7 0.147(10) 0.41(2) 0.167(11) 0.061(12) -0.096(9) 0.018(11)
C14 0.56(4) 0.188(15) 0.135(11) -0.057(11) -0.091(16) 0.126(19)
C13 0.37(2) 0.135(8) 0.102(7) -0.019(6) -0.038(9) 0.047(10)
C23 0.41(2) 0.139(10) 0.179(11) -0.058(9) 0.073(14) -0.120(13)
C20 0.223(14) 0.138(10) 0.190(13) 0.044(9) -0.085(11) -0.055(9)
C21 0.31(2) 0.118(9) 0.196(14) -0.034(10) -0.026(13) -0.082(10)
C28 0.259(17) 0.124(9) 0.129(8) 0.023(7) -0.068(10) 0.064(9)
C27 0.28(2) 0.088(8) 0.171(11) 0.028(7) 0.000(12) -0.014(10)

loop_
_atom_type_symbol
_atom_type_description
_atom_type_scat_dispersion_real
_atom_type_scat_dispersion_imag
_atom_type_scat_source
C C 0.0033 0.0016 'International Tables Vol C Tables 4.2.6.8 and 6.1.1.4'
H H 0.0000 0.0000 'International Tables Vol C Tables 4.2.6.8 and 6.1.1.4'
N N 0.0061 0.0033 'International Tables Vol C Tables 4.2.6.8 and 6.1.1.4'
O O 0.0106 0.0060 'International Tables Vol C Tables 4.2.6.8 and 6.1.1.4'
P P 0.1023 0.0942 'International Tables Vol C Tables 4.2.6.8 and 6.1.1.4'
Mn Mn 0.3368 0.7283 'International Tables Vol C Tables 4.2.6.8 and 6.1.1.4'
Br Br -0.2901 2.4595 'International Tables Vol C Tables 4.2.6.8 and 6.1.1.4'

loop_
_geom_angle_atom_site_label_1
_geom_angle_atom_site_label_2
_geom_angle_atom_site_label_3
_geom_angle
_geom_angle_site_symmetry_1
_geom_angle_site_symmetry_3
O1 Mn1 O2 99.7(2) . 1_655
O1 Mn1 Br2 113.88(19) . .
O2 Mn1 Br2 106.65(15) 1_655 .
O1 Mn1 Br1 112.5(2) . .
O2 Mn1 Br1 106.15(13) 1_655 .
Br2 Mn1 Br1 116.13(4) . .
O2 P2 C12 112.7(3) . .
O2 P2 C24 110.0(3) . .
C12 P2 C24 109.5(3) . .
O2 P2 C5 110.8(3) . .
C12 P2 C5 105.1(3) . .
C24 P2 C5 108.5(3) . .
O1 P1 C18 111.7(3) . .
O1 P1 C6 113.1(4) . .
C18 P1 C6 108.6(4) . .
O1 P1 C1 108.1(3) . .
C18 P1 C1 105.9(3) . .
C6 P1 C1 109.2(3) . .
P1 O1 Mn1 170.7(4) . .
C5 N1 C1 117.6(5) . .
P2 O2 Mn1 150.7(3) . 1_455
N1 C1 C2 121.9(5) . .
N1 C1 P1 115.8(4) . .
C2 C1 P1 122.2(5) . .
C3 C4 C5 117.6(6) . .
C3 C4 H4A 121.2 . .
C5 C4 H4A 121.2 . .
N1 C5 C4 123.7(5) . .
N1 C5 P2 115.4(4) . .
C4 C5 P2 120.9(5) . .
C1 C2 C3 119.8(6) . .
C1 C2 H2B 120.1 . .
C3 C2 H2B 120.1 . .
C25 C24 C29 118.4(8) . .
C25 C24 P2 123.7(6) . .
C29 C24 P2 117.8(7) . .
C11 C6 C7 116.2(9) . .
C11 C6 P1 125.6(5) . .
C7 C6 P1 118.2(8) . .
C4 C3 C2 119.2(6) . .
C4 C3 H3A 120.4 . .
C2 C3 H3A 120.4 . .
C23 C18 C19 113.4(9) . .
C23 C18 P1 125.8(8) . .
C19 C18 P1 120.2(7) . .
C10 C11 C6 121.2(9) . .
C10 C11 H11A 119.4 . .
C6 C11 H11A 119.4 . .
C17 C12 C13 118.5(8) . .
C17 C12 P2 119.2(6) . .
C13 C12 P2 121.6(7) . .
C10 C9 C8 118.7(13) . .
C10 C9 H9A 120.7 . .
C8 C9 H9A 120.7 . .
C24 C29 C28 120.2(11) . .
C24 C29 H29A 119.9 . .
C28 C29 H29A 119.9 . .
C9 C10 C11 121.0(12) . .
C9 C10 H10A 119.5 . .
C11 C10 H10A 119.5 . .
C24 C25 C26 119.8(12) . .
C24 C25 H25A 120.1 . .
C26 C25 H25A 120.1 . .
C18 C19 C20 121.2(11) . .
C18 C19 H19A 119.4 . .
C20 C19 H19A 119.4 . .
C16 C15 C14 122.6(12) . .
C16 C15 H15A 118.7 . .
C14 C15 H15A 118.7 . .
C21 C22 C23 119.1(14) . .
C21 C22 H22A 120.4 . .
C23 C22 H22A 120.4 . .
C27 C26 C25 120.0(16) . .
C27 C26 H26A 120.0 . .
C25 C26 H26A 120.0 . .
C15 C16 C17 118.7(11) . .
C15 C16 H16A 120.7 . .
C17 C16 H16A 120.7 . .
C12 C17 C16 122.9(10) . .
C12 C17 H17A 118.6 . .
C16 C17 H17A 118.6 . .
C9 C8 C7 121.4(12) . .
C9 C8 H8A 119.3 . .
C7 C8 H8A 119.3 . .
C6 C7 C8 121.4(13) . .
C6 C7 H7A 119.3 . .
C8 C7 H7A 119.3 . .
C15 C14 C13 118.5(14) . .
C15 C14 H14A 120.7 . .
C13 C14 H14A 120.7 . .
C12 C13 C14 117.2(12) . .
C12 C13 H13A 121.4 . .
C14 C13 H13A 121.4 . .
C18 C23 C22 124.6(12) . .
C18 C23 H23A 117.7 . .
C22 C23 H23A 117.7 . .
C21 C20 C19 121.4(12) . .
C21 C20 H20A 119.3 . .
C19 C20 H20A 119.3 . .
C20 C21 C22 119.3(13) . .
C20 C21 H21A 120.4 . .
C22 C21 H21A 120.4 . .
C27 C28 C29 118.3(13) . .
C27 C28 H28A 120.8 . .
C29 C28 H28A 120.8 . .
C26 C27 C28 122.9(13) . .
C26 C27 H27A 118.6 . .
C28 C27 H27A 118.6 . .

loop_
_geom_bond_atom_site_label_1
_geom_bond_atom_site_label_2
_geom_bond_distance
_geom_bond_site_symmetry_2
Br1 Mn1 2.4526(11) .
Br2 Mn1 2.4418(13) .
Mn1 O1 1.984(5) .
Mn1 O2 2.041(4) 1_655
P2 O2 1.503(4) .
P2 C12 1.776(7) .
P2 C24 1.784(7) .
P2 C5 1.798(6) .
P1 O1 1.495(5) .
P1 C18 1.784(8) .
P1 C6 1.785(8) .
P1 C1 1.793(6) .
N1 C5 1.327(6) .
N1 C1 1.346(7) .
C1 C2 1.372(8) .
C4 C3 1.379(9) .
C4 C5 1.382(8) .
C4 H4A 0.9300 .
C2 C3 1.365(9) .
C2 H2B 0.9300 .
C24 C25 1.340(11) .
C24 C29 1.372(10) .
C6 C11 1.366(10) .
C6 C7 1.350(11) .
C3 H3A 0.9300 .
C18 C23 1.306(13) .
C18 C19 1.342(12) .
C11 C10 1.358(11) .
C11 H11A 0.9300 .
C12 C17 1.344(10) .
C12 C13 1.400(12) .
C9 C10 1.318(16) .
C9 C8 1.332(19) .
C9 H9A 0.9300 .
C29 C28 1.387(15) .
C29 H29A 0.9300 .
C10 H10A 0.9300 .
C25 C26 1.391(14) .
C25 H25A 0.9300 .
C19 C20 1.373(15) .
C19 H19A 0.9300 .
C15 C16 1.273(15) .
C15 C14 1.38(2) .
C15 H15A 0.9300 .
C22 C21 1.279(18) .
C22 C23 1.372(18) .
C22 H22A 0.9300 .
C26 C27 1.29(2) .
C26 H26A 0.9300 .
C16 C17 1.379(13) .
C16 H16A 0.9300 .
C17 H17A 0.9300 .
C8 C7 1.345(19) .
C8 H8A 0.9300 .
C7 H7A 0.9300 .
C14 C13 1.416(19) .
C14 H14A 0.9300 .
C13 H13A 0.9300 .
C23 H23A 0.9300 .
C20 C21 1.280(16) .
C20 H20A 0.9300 .
C21 H21A 0.9300 .
C28 C27 1.318(19) .
C28 H28A 0.9300 .
C27 H27A 0.9300 .
